data_4001061
loop_
_publ_author_name
'Bolag, Altan'
'Mamada, Masashi'
'Nishida, Jun-ichi'
'Yamashita, Yoshiro'

_publ_section_title
;
 Field-Effect Transistors Based on Tetraphenyldipyranylidenes and the
 Sulfur Analogues
;
_journal_issue 19
_journal_name_full 'Chemistry of Materials'
_journal_page_first 4350
_journal_paper_doi 10.1021/cm902037w
_journal_volume 21
_journal_year 2009
_chemical_formula_moiety 'C34 H24 S2 '
_chemical_formula_sum 'C34 H24 S2'
_chemical_formula_weight 496.68
_space_group_IT_number 15
_symmetry_cell_setting monoclinic
_symmetry_Int_Tables_number 15
_symmetry_space_group_name_Hall '-C 2yc'
_symmetry_space_group_name_H-M 'C 1 2/c 1'
_cell_angle_alpha 90.0000
_cell_angle_beta 117.876(4)
_cell_angle_gamma 90.0000
_cell_formula_units_Z 4
_cell_length_a 27.808(3)
_cell_length_b 5.5222(4)
_cell_length_c 17.8631(12)
_cell_measurement_reflns_used 9379
_cell_measurement_temperature 93.1
_cell_measurement_theta_max 27.5
_cell_measurement_theta_min 3.1
_cell_volume 2424.8(4)
_computing_cell_refinement PROCESS-AUTO
_computing_data_collection PROCESS-AUTO
_computing_data_reduction CrystalStructure
_computing_publication_material 'CrystalStructure 3.8'
_computing_structure_refinement SHELXL
_computing_structure_solution SIR2004
_diffrn_detector_area_resol_mean 10.00
_diffrn_measured_fraction_theta_full 0.985
_diffrn_measured_fraction_theta_max 0.985
_diffrn_measurement_device_type 'Rigaku RAXIS-RAPID'
_diffrn_measurement_method \w
_diffrn_radiation_type 'Mo K\a'
_diffrn_radiation_wavelength 0.71075
_diffrn_reflns_av_R_equivalents 0.027
_diffrn_reflns_limit_h_max 36
_diffrn_reflns_limit_h_min -36
_diffrn_reflns_limit_k_max 7
_diffrn_reflns_limit_k_min -6
_diffrn_reflns_limit_l_max 23
_diffrn_reflns_limit_l_min -23
_diffrn_reflns_number 10791
_diffrn_reflns_theta_full 27.48
_diffrn_reflns_theta_max 27.48
_exptl_absorpt_coefficient_mu 0.242
_exptl_absorpt_correction_type none
_exptl_crystal_colour black
_exptl_crystal_density_diffrn 1.360
_exptl_crystal_density_method 'not measured'
_exptl_crystal_description platelet
_exptl_crystal_F_000 1040.00
_exptl_crystal_size_max 0.80
_exptl_crystal_size_mid 0.30
_exptl_crystal_size_min 0.20
_refine_diff_density_max 0.60
_refine_diff_density_min -0.33
_refine_ls_extinction_method none
_refine_ls_goodness_of_fit_ref 1.116
_refine_ls_hydrogen_treatment refall
_refine_ls_number_parameters 164
_refine_ls_number_reflns 2738
_refine_ls_R_factor_gt 0.0418
_refine_ls_shift/su_max 0.0020
_refine_ls_structure_factor_coef Fsqd
_refine_ls_weighting_details 'w = 1/[\s^2^(Fo^2^)+(0.0649P)^2^+3.2448P] where P=(Fo^2^+2Fc^2^)/3'
_refine_ls_weighting_scheme calc
_refine_ls_wR_factor_ref 0.1240
_reflns_number_gt 2398
_reflns_number_total 2738
_reflns_threshold_expression F^2^>2.0\s(F^2^)
_cod_data_source_file cm902037w_si_002.cif
_cod_data_source_block '_S-DIP'
_cod_original_cell_volume 2424.8(3)
_cod_original_formula_sum 'C34 H24 S2 '
_cod_database_code 4001061

loop_
_symmetry_equiv_pos_site_id
_symmetry_equiv_pos_as_xyz
1 +X,+Y,+Z
2 -X,+Y,1/2-Z
3 -X,-Y,-Z
4 +X,-Y,1/2+Z
5 1/2+X,1/2+Y,+Z
6 1/2-X,1/2+Y,1/2-Z
7 1/2-X,1/2-Y,-Z
8 1/2+X,1/2-Y,1/2+Z

loop_
_atom_site_label
_atom_site_type_symbol
_atom_site_fract_x
_atom_site_fract_y
_atom_site_fract_z
_atom_site_U_iso_or_equiv
_atom_site_adp_type
_atom_site_occupancy
_atom_site_symmetry_multiplicity
_atom_site_calc_flag
_atom_site_refinement_flags
S(1) S 0.038616(17) 0.04639(9) 0.68447(3) 0.02312(15) Uani 1.00 1 d .
C(1) C -0.02223(6) 0.0625(2) 0.58897(10) 0.0155(3) Uani 1.00 1 d .
C(2) C -0.03008(6) 0.2245(3) 0.52769(10) 0.0162(3) Uani 1.00 1 d .
C(3) C 0.00785(6) 0.4082(2) 0.53015(10) 0.0156(3) Uani 1.00 1 d .
C(4) C 0.06359(6) 0.3851(3) 0.59636(10) 0.0170(3) Uani 1.00 1 d .
C(5) C 0.08202(6) 0.2389(2) 0.66479(10) 0.0162(3) Uani 1.00 1 d .
C(6) C -0.06463(6) -0.1111(3) 0.58297(10) 0.0167(3) Uani 1.00 1 d .
C(7) C -0.11978(7) -0.0671(3) 0.52686(11) 0.0219(3) Uani 1.00 1 d .
C(8) C -0.15993(7) -0.2274(3) 0.52087(12) 0.0263(4) Uani 1.00 1 d .
C(9) C -0.14650(8) -0.4327(3) 0.57134(12) 0.0241(3) Uani 1.00 1 d .
C(10) C -0.09237(8) -0.4773(3) 0.62783(12) 0.0220(3) Uani 1.00 1 d .
C(11) C -0.05182(7) -0.3187(3) 0.63309(10) 0.0186(3) Uani 1.00 1 d .
C(12) C 0.13973(6) 0.2315(3) 0.73150(10) 0.0173(3) Uani 1.00 1 d .
C(13) C 0.17626(7) 0.4167(3) 0.73904(11) 0.0230(3) Uani 1.00 1 d .
C(14) C 0.23011(7) 0.4110(3) 0.80208(12) 0.0259(4) Uani 1.00 1 d .
C(15) C 0.24874(7) 0.2227(3) 0.86006(12) 0.0252(3) Uani 1.00 1 d .
C(16) C 0.21293(8) 0.0402(3) 0.85406(13) 0.0276(4) Uani 1.00 1 d .
C(17) C 0.15915(7) 0.0435(3) 0.79070(12) 0.0244(3) Uani 1.00 1 d .
H(1) H -0.0640 0.2173 0.4777 0.019 Uiso 1.00 1 c R
H(2) H 0.0899 0.4831 0.5910 0.020 Uiso 1.00 1 c R
H(3) H -0.1297 0.0743 0.4926 0.026 Uiso 1.00 1 c R
H(4) H -0.1969 -0.1961 0.4819 0.032 Uiso 1.00 1 c R
H(5) H -0.1741 -0.5416 0.5673 0.029 Uiso 1.00 1 c R
H(6) H -0.0828 -0.6165 0.6631 0.026 Uiso 1.00 1 c R
H(7) H -0.0149 -0.3528 0.6715 0.022 Uiso 1.00 1 c R
H(8) H 0.1640 0.5485 0.7004 0.028 Uiso 1.00 1 c R
H(9) H 0.2543 0.5370 0.8054 0.031 Uiso 1.00 1 c R
H(10) H 0.2855 0.2188 0.9032 0.030 Uiso 1.00 1 c R
H(11) H 0.2253 -0.0890 0.8938 0.033 Uiso 1.00 1 c R
H(12) H 0.1353 -0.0838 0.7876 0.029 Uiso 1.00 1 c R

loop_
_atom_site_aniso_label
_atom_site_aniso_U_11
_atom_site_aniso_U_22
_atom_site_aniso_U_33
_atom_site_aniso_U_12
_atom_site_aniso_U_13
_atom_site_aniso_U_23
S(1) 0.0172(2) 0.0299(2) 0.0165(2) -0.00662(16) 0.00313(17) 0.00705(17)
C(1) 0.0139(7) 0.0151(7) 0.0151(7) -0.0001(5) 0.0048(6) -0.0025(6)
C(2) 0.0136(7) 0.0161(7) 0.0160(7) 0.0007(5) 0.0044(5) -0.0004(6)
C(3) 0.0154(7) 0.0150(7) 0.0165(7) 0.0004(5) 0.0074(6) -0.0007(6)
C(4) 0.0154(7) 0.0150(7) 0.0199(7) -0.0008(5) 0.0076(6) 0.0010(6)
C(5) 0.0151(7) 0.0153(7) 0.0177(7) -0.0005(5) 0.0073(6) -0.0009(6)
C(6) 0.0181(7) 0.0157(7) 0.0155(7) -0.0029(6) 0.0071(6) -0.0037(6)
C(7) 0.0198(8) 0.0206(8) 0.0215(8) -0.0031(6) 0.0064(7) 0.0024(6)
C(8) 0.0196(8) 0.0280(9) 0.0264(8) -0.0075(7) 0.0067(7) -0.0012(7)
C(9) 0.0261(9) 0.0203(8) 0.0291(9) -0.0096(6) 0.0155(7) -0.0069(7)
C(10) 0.0302(9) 0.0158(7) 0.0245(8) -0.0017(6) 0.0167(7) 0.0002(7)
C(11) 0.0210(8) 0.0176(8) 0.0182(7) 0.0011(6) 0.0100(6) -0.0012(6)
C(12) 0.0158(7) 0.0173(7) 0.0175(7) 0.0012(5) 0.0067(6) -0.0009(6)
C(13) 0.0213(8) 0.0221(8) 0.0207(8) -0.0022(6) 0.0058(7) 0.0030(7)
C(14) 0.0192(8) 0.0285(9) 0.0252(8) -0.0054(6) 0.0064(7) -0.0000(7)
C(15) 0.0155(7) 0.0307(9) 0.0239(8) 0.0019(6) 0.0046(6) 0.0003(7)
C(16) 0.0205(8) 0.0276(9) 0.0288(9) 0.0049(6) 0.0065(7) 0.0106(8)
C(17) 0.0183(8) 0.0223(8) 0.0286(9) 0.0004(6) 0.0077(7) 0.0067(7)

loop_
_atom_type_symbol
_atom_type_description
_atom_type_scat_dispersion_real
_atom_type_scat_dispersion_imag
_atom_type_scat_source
C C 0.003 0.002
;
International Tables for Crystallography
(1992, Vol. C, Tables 4.2.6.8 and 6.1.1.4)
;
H H 0.000 0.000
;
International Tables for Crystallography
(1992, Vol. C, Table 6.1.1.4)
;
S S 0.125 0.123
;
International Tables for Crystallography
(1992, Vol. C, Tables 4.2.6.8 and 6.1.1.4)
;

loop_
_geom_angle_atom_site_label_1
_geom_angle_atom_site_label_2
_geom_angle_atom_site_label_3
_geom_angle
_geom_angle_publ_flag
_geom_angle_site_symmetry_1
_geom_angle_site_symmetry_3
C(1) S(1) C(5) 102.38(8) yes . .
S(1) C(1) C(2) 122.58(12) yes . .
S(1) C(1) C(6) 114.18(11) yes . .
C(2) C(1) C(6) 123.21(12) yes . .
C(1) C(2) C(3) 126.85(12) yes . .
C(2) C(3) C(3) 121.72(12) yes . 3_566
C(2) C(3) C(4) 116.65(14) yes . .
C(3) C(3) C(4) 121.58(15) yes 3_566 .
C(3) C(4) C(5) 126.83(16) yes . .
S(1) C(5) C(4) 122.39(11) yes . .
S(1) C(5) C(12) 114.01(12) yes . .
C(4) C(5) C(12) 123.56(16) yes . .
C(1) C(6) C(7) 120.29(14) yes . .
C(1) C(6) C(11) 121.93(12) yes . .
C(7) C(6) C(11) 117.76(16) yes . .
C(6) C(7) C(8) 120.92(16) yes . .
C(7) C(8) C(9) 120.57(15) yes . .
C(8) C(9) C(10) 119.27(19) yes . .
C(9) C(10) C(11) 120.35(16) yes . .
C(6) C(11) C(10) 121.11(14) yes . .
C(5) C(12) C(13) 121.26(14) yes . .
C(5) C(12) C(17) 121.15(15) yes . .
C(13) C(12) C(17) 117.56(13) yes . .
C(12) C(13) C(14) 121.21(16) yes . .
C(13) C(14) C(15) 120.46(18) yes . .
C(14) C(15) C(16) 118.95(14) yes . .
C(15) C(16) C(17) 120.93(18) yes . .
C(12) C(17) C(16) 120.89(17) yes . .
C(1) C(2) H(1) 116.6 no . .
C(3) C(2) H(1) 116.6 no . .
C(3) C(4) H(2) 116.6 no . .
C(5) C(4) H(2) 116.6 no . .
C(6) C(7) H(3) 119.5 no . .
C(8) C(7) H(3) 119.5 no . .
C(7) C(8) H(4) 119.7 no . .
C(9) C(8) H(4) 119.7 no . .
C(8) C(9) H(5) 120.4 no . .
C(10) C(9) H(5) 120.4 no . .
C(9) C(10) H(6) 119.8 no . .
C(11) C(10) H(6) 119.8 no . .
C(6) C(11) H(7) 119.4 no . .
C(10) C(11) H(7) 119.4 no . .
C(12) C(13) H(8) 119.4 no . .
C(14) C(13) H(8) 119.4 no . .
C(13) C(14) H(9) 119.8 no . .
C(15) C(14) H(9) 119.8 no . .
C(14) C(15) H(10) 120.5 no . .
C(16) C(15) H(10) 120.5 no . .
C(15) C(16) H(11) 119.5 no . .
C(17) C(16) H(11) 119.5 no . .
C(12) C(17) H(12) 119.6 no . .
C(16) C(17) H(12) 119.6 no . .

loop_
_geom_bond_atom_site_label_1
_geom_bond_atom_site_label_2
_geom_bond_distance
_geom_bond_publ_flag
_geom_bond_site_symmetry_2
S(1) C(1) 1.7555(13) yes .
S(1) C(5) 1.7626(19) yes .
C(1) C(2) 1.350(2) yes .
C(1) C(6) 1.484(2) yes .
C(2) C(3) 1.449(2) yes .
C(3) C(3) 1.393(2) yes 3_566
C(3) C(4) 1.4503(18) yes .
C(4) C(5) 1.350(2) yes .
C(5) C(12) 1.4862(18) yes .
C(6) C(7) 1.407(2) yes .
C(6) C(11) 1.394(2) yes .
C(7) C(8) 1.389(2) yes .
C(8) C(9) 1.386(2) yes .
C(9) C(10) 1.387(2) yes .
C(10) C(11) 1.396(2) yes .
C(12) C(13) 1.403(2) yes .
C(12) C(17) 1.398(2) yes .
C(13) C(14) 1.391(2) yes .
C(14) C(15) 1.386(2) yes .
C(15) C(16) 1.385(2) yes .
C(16) C(17) 1.391(2) yes .
C(2) H(1) 0.950 no .
C(4) H(2) 0.950 no .
C(7) H(3) 0.950 no .
C(8) H(4) 0.950 no .
C(9) H(5) 0.950 no .
C(10) H(6) 0.950 no .
C(11) H(7) 0.950 no .
C(13) H(8) 0.950 no .
C(14) H(9) 0.950 no .
C(15) H(10) 0.950 no .
C(16) H(11) 0.950 no .
C(17) H(12) 0.950 no .

loop_
_geom_contact_atom_site_label_1
_geom_contact_atom_site_label_2
_geom_contact_distance
_geom_contact_site_symmetry_2
S(1) C(2) 2.7308(14) .
S(1) C(3) 3.1806(17) .
S(1) C(4) 2.7349(19) .
S(1) C(6) 2.7238(14) .
S(1) C(11) 3.0122(18) .
S(1) C(12) 2.7290(16) .
S(1) C(17) 2.9813(16) .
C(1) C(2) 3.436(2) 3_556
C(1) C(3) 2.504(2) .
C(1) C(3) 3.498(2) 3_556
C(1) C(4) 2.931(2) .
C(1) C(5) 2.741(2) .
C(1) C(7) 2.507(2) .
C(1) C(10) 3.466(2) 1_565
C(1) C(11) 2.517(2) .
C(2) S(1) 2.7308(14) .
C(2) C(1) 3.436(2) 3_556
C(2) C(2) 3.387(2) 3_556
C(2) C(3) 2.482(2) 3_566
C(2) C(4) 2.467(2) .
C(2) C(4) 2.915(2) 3_566
C(2) C(5) 2.9296(18) .
C(2) C(6) 2.494(2) .
C(2) C(7) 2.963(2) .
C(2) C(10) 3.437(3) 1_565
C(2) C(11) 3.367(2) 1_565
C(3) S(1) 3.1806(17) .
C(3) C(1) 2.504(2) .
C(3) C(1) 3.498(2) 3_556
C(3) C(2) 2.482(2) 3_566
C(3) C(4) 2.4818(19) 3_566
C(3) C(5) 2.5047(18) .
C(3) C(6) 3.500(2) 3_556
C(3) C(11) 3.356(2) 1_565
C(4) S(1) 2.7349(19) .
C(4) C(1) 2.931(2) .
C(4) C(2) 2.467(2) .
C(4) C(2) 2.915(2) 3_566
C(4) C(3) 2.4818(19) 3_566
C(4) C(6) 3.555(2) 3_556
C(4) C(12) 2.5000(18) .
C(4) C(13) 2.9792(19) .
C(5) C(1) 2.741(2) .
C(5) C(2) 2.9296(18) .
C(5) C(3) 2.5047(18) .
C(5) C(13) 2.518(2) .
C(5) C(17) 2.512(2) .
C(6) S(1) 2.7238(14) .
C(6) C(2) 2.494(2) .
C(6) C(3) 3.500(2) 3_556
C(6) C(4) 3.555(2) 3_556
C(6) C(8) 2.432(2) .
C(6) C(9) 2.817(2) .
C(6) C(10) 2.430(2) .
C(7) C(1) 2.507(2) .
C(7) C(2) 2.963(2) .
C(7) C(9) 2.411(2) .
C(7) C(10) 2.771(2) .
C(7) C(11) 2.398(2) .
C(8) C(6) 2.432(2) .
C(8) C(10) 2.393(2) .
C(8) C(11) 2.770(2) .
C(8) C(16) 3.525(3) 2_556
C(9) C(6) 2.817(2) .
C(9) C(7) 2.411(2) .
C(9) C(11) 2.414(2) .
C(10) C(1) 3.466(2) 1_545
C(10) C(2) 3.437(3) 1_545
C(10) C(6) 2.430(2) .
C(10) C(7) 2.771(2) .
C(10) C(8) 2.393(2) .
C(11) S(1) 3.0122(18) .
C(11) C(1) 2.517(2) .
C(11) C(2) 3.367(2) 1_545
C(11) C(3) 3.356(2) 1_545
C(11) C(7) 2.398(2) .
C(11) C(8) 2.770(2) .
C(11) C(9) 2.414(2) .
C(12) S(1) 2.7290(16) .
C(12) C(4) 2.5000(18) .
C(12) C(14) 2.434(2) .
C(12) C(15) 2.8205(19) .
C(12) C(16) 2.426(2) .
C(13) C(4) 2.9792(19) .
C(13) C(5) 2.518(2) .
C(13) C(15) 2.410(2) .
C(13) C(16) 2.762(2) .
C(13) C(17) 2.395(2) .
C(14) C(12) 2.434(2) .
C(14) C(16) 2.387(3) .
C(14) C(17) 2.771(2) .
C(15) C(12) 2.8205(19) .
C(15) C(13) 2.410(2) .
C(15) C(17) 2.415(2) .
C(16) C(8) 3.525(3) 2_556
C(16) C(12) 2.426(2) .
C(16) C(13) 2.762(2) .
C(16) C(14) 2.387(3) .
C(17) S(1) 2.9813(16) .
C(17) C(5) 2.512(2) .
C(17) C(13) 2.395(2) .
C(17) C(14) 2.771(2) .
C(17) C(15) 2.415(2) .
S(1) H(1) 3.581 .
S(1) H(1) 3.595 3_556
S(1) H(2) 3.586 .
S(1) H(6) 3.043 2_566
S(1) H(7) 2.608 .
S(1) H(7) 3.599 1_565
S(1) H(12) 2.551 .
C(1) H(1) 1.968 .
C(1) H(1) 3.498 3_556
C(1) H(3) 2.663 .
C(1) H(6) 3.135 1_565
C(1) H(7) 2.682 .
C(1) H(7) 3.515 1_565
C(2) H(2) 3.305 .
C(2) H(2) 2.563 3_566
C(2) H(3) 2.671 .
C(2) H(6) 3.478 1_565
C(2) H(7) 3.348 1_565
C(3) H(1) 2.057 .
C(3) H(1) 2.635 3_566
C(3) H(2) 2.059 .
C(3) H(2) 2.633 3_566
C(3) H(7) 3.163 1_565
C(4) H(1) 3.303 .
C(4) H(1) 3.582 3_556
C(4) H(1) 2.566 3_566
C(4) H(7) 3.375 1_565
C(4) H(8) 2.685 .
C(5) H(1) 3.447 3_556
C(5) H(2) 1.968 .
C(5) H(6) 3.166 2_566
C(5) H(7) 3.558 1_565
C(5) H(8) 2.677 .
C(5) H(12) 2.673 .
C(6) H(1) 2.618 .
C(6) H(2) 3.512 3_556
C(6) H(3) 2.049 .
C(6) H(4) 3.286 .
C(6) H(6) 3.282 .
C(6) H(6) 3.232 1_565
C(6) H(7) 2.037 .
C(7) H(1) 2.629 .
C(7) H(2) 3.470 3_556
C(7) H(4) 2.035 .
C(7) H(5) 3.269 .
C(7) H(5) 3.498 1_565
C(7) H(6) 3.291 1_565
C(7) H(7) 3.260 .
C(7) H(10) 3.174 8_454
C(7) H(12) 3.538 2_556
C(8) H(3) 2.033 .
C(8) H(5) 2.039 .
C(8) H(6) 3.252 .
C(8) H(10) 3.332 8_444
C(8) H(10) 3.410 8_454
C(8) H(11) 2.967 2_556
C(8) H(11) 3.098 8_444
C(8) H(12) 3.257 2_556
C(9) H(3) 3.198 1_545
C(9) H(3) 3.263 .
C(9) H(4) 2.032 .
C(9) H(6) 2.034 .
C(9) H(7) 3.266 .
C(9) H(10) 3.127 8_444
C(9) H(11) 3.172 2_556
C(9) H(11) 3.495 8_444
C(9) H(12) 3.070 2_556
C(10) H(1) 3.554 1_545
C(10) H(3) 3.271 1_545
C(10) H(4) 3.251 .
C(10) H(5) 2.039 .
C(10) H(7) 2.038 .
C(10) H(7) 3.496 2_556
C(10) H(12) 3.180 2_556
C(11) H(3) 3.258 .
C(11) H(5) 3.273 .
C(11) H(6) 2.042 .
C(11) H(7) 3.100 2_556
C(11) H(12) 3.486 2_556
C(12) H(2) 2.626 .
C(12) H(5) 3.492 2_566
C(12) H(6) 3.088 2_566
C(12) H(8) 2.044 .
C(12) H(9) 3.287 .
C(12) H(9) 3.477 6_546
C(12) H(11) 3.278 .
C(12) H(12) 2.041 .
C(13) H(2) 2.637 .
C(13) H(5) 3.497 2_566
C(13) H(9) 2.037 .
C(13) H(9) 3.192 6_546
C(13) H(10) 3.270 .
C(13) H(10) 3.592 6_556
C(13) H(12) 3.258 .
C(13) H(12) 3.253 1_565
C(14) H(4) 3.289 8_555
C(14) H(5) 3.368 2_566
C(14) H(8) 2.033 .
C(14) H(8) 3.578 6_546
C(14) H(9) 2.987 6_546
C(14) H(10) 2.040 .
C(14) H(11) 3.245 .
C(14) H(11) 3.245 1_565
C(15) H(3) 3.287 8_555
C(15) H(4) 3.521 8_545
C(15) H(4) 3.283 8_555
C(15) H(5) 3.196 2_566
C(15) H(5) 3.446 8_545
C(15) H(8) 3.262 .
C(15) H(8) 3.230 6_546
C(15) H(9) 2.032 .
C(15) H(9) 3.092 6_546
C(15) H(11) 2.029 .
C(15) H(12) 3.267 .
C(16) H(4) 3.422 2_556
C(16) H(4) 3.123 8_545
C(16) H(5) 3.146 2_566
C(16) H(9) 3.276 1_545
C(16) H(9) 3.246 .
C(16) H(9) 3.373 6_546
C(16) H(10) 2.039 .
C(16) H(12) 2.035 .
C(17) H(5) 3.298 2_566
C(17) H(6) 3.216 2_566
C(17) H(8) 3.209 1_545
C(17) H(8) 3.256 .
C(17) H(9) 3.551 6_546
C(17) H(10) 3.273 .
C(17) H(11) 2.035 .
H(1) S(1) 3.581 .
H(1) S(1) 3.595 3_556
H(1) C(1) 1.968 .
H(1) C(1) 3.498 3_556
H(1) C(3) 2.057 .
H(1) C(3) 2.635 3_566
H(1) C(4) 3.303 .
H(1) C(4) 3.582 3_556
H(1) C(4) 2.566 3_566
H(1) C(5) 3.447 3_556
H(1) C(6) 2.618 .
H(1) C(7) 2.629 .
H(1) C(10) 3.554 1_565
H(1) H(2) 1.983 3_566
H(1) H(3) 2.118 .
H(1) H(8) 3.354 3_566
H(2) S(1) 3.586 .
H(2) C(2) 3.305 .
H(2) C(2) 2.563 3_566
H(2) C(3) 2.059 .
H(2) C(3) 2.633 3_566
H(2) C(5) 1.968 .
H(2) C(6) 3.512 3_556
H(2) C(7) 3.470 3_556
H(2) C(12) 2.626 .
H(2) C(13) 2.637 .
H(2) H(1) 1.983 3_566
H(2) H(3) 3.313 3_566
H(2) H(8) 2.104 .
H(3) C(1) 2.663 .
H(3) C(2) 2.671 .
H(3) C(6) 2.049 .
H(3) C(8) 2.033 .
H(3) C(9) 3.263 .
H(3) C(9) 3.198 1_565
H(3) C(10) 3.271 1_565
H(3) C(11) 3.258 .
H(3) C(15) 3.287 8_454
H(3) H(1) 2.118 .
H(3) H(2) 3.313 3_566
H(3) H(4) 2.329 .
H(3) H(5) 3.056 1_565
H(3) H(6) 3.191 1_565
H(3) H(9) 3.446 8_454
H(3) H(10) 2.428 8_454
H(4) C(6) 3.286 .
H(4) C(7) 2.035 .
H(4) C(9) 2.032 .
H(4) C(10) 3.251 .
H(4) C(14) 3.289 8_454
H(4) C(15) 3.521 8_444
H(4) C(15) 3.283 8_454
H(4) C(16) 3.422 2_556
H(4) C(16) 3.123 8_444
H(4) H(3) 2.329 .
H(4) H(4) 3.359 7_446
H(4) H(5) 2.338 .
H(4) H(5) 3.525 7_446
H(4) H(9) 2.924 8_454
H(4) H(10) 3.146 8_444
H(4) H(10) 2.918 8_454
H(4) H(11) 2.747 2_556
H(4) H(11) 2.320 8_444
H(5) C(7) 3.498 1_545
H(5) C(7) 3.269 .
H(5) C(8) 2.039 .
H(5) C(10) 2.039 .
H(5) C(11) 3.273 .
H(5) C(12) 3.492 2_546
H(5) C(13) 3.497 2_546
H(5) C(14) 3.368 2_546
H(5) C(15) 3.196 2_546
H(5) C(15) 3.446 8_444
H(5) C(16) 3.146 2_546
H(5) C(17) 3.298 2_546
H(5) H(3) 3.056 1_545
H(5) H(4) 2.338 .
H(5) H(4) 3.525 7_446
H(5) H(6) 2.340 .
H(5) H(10) 2.780 8_444
H(5) H(11) 3.547 2_546
H(5) H(11) 3.112 2_556
H(5) H(11) 3.138 8_444
H(5) H(12) 3.415 2_556
H(6) S(1) 3.043 2_546
H(6) C(1) 3.135 1_545
H(6) C(2) 3.478 1_545
H(6) C(5) 3.166 2_546
H(6) C(6) 3.232 1_545
H(6) C(6) 3.282 .
H(6) C(7) 3.291 1_545
H(6) C(8) 3.252 .
H(6) C(9) 2.034 .
H(6) C(11) 2.042 .
H(6) C(12) 3.088 2_546
H(6) C(17) 3.216 2_546
H(6) H(3) 3.191 1_545
H(6) H(5) 2.340 .
H(6) H(7) 2.335 .
H(6) H(7) 3.275 2_556
H(6) H(12) 3.280 2_546
H(6) H(12) 3.571 2_556
H(7) S(1) 3.599 1_545
H(7) S(1) 2.608 .
H(7) C(1) 3.515 1_545
H(7) C(1) 2.682 .
H(7) C(2) 3.348 1_545
H(7) C(3) 3.163 1_545
H(7) C(4) 3.375 1_545
H(7) C(5) 3.558 1_545
H(7) C(6) 2.037 .
H(7) C(7) 3.260 .
H(7) C(9) 3.266 .
H(7) C(10) 2.038 .
H(7) C(10) 3.496 2_556
H(7) C(11) 3.100 2_556
H(7) H(6) 2.335 .
H(7) H(6) 3.275 2_556
H(7) H(7) 2.527 2_556
H(8) C(4) 2.685 .
H(8) C(5) 2.677 .
H(8) C(12) 2.044 .
H(8) C(14) 2.033 .
H(8) C(14) 3.578 6_556
H(8) C(15) 3.262 .
H(8) C(15) 3.230 6_556
H(8) C(17) 3.256 .
H(8) C(17) 3.209 1_565
H(8) H(1) 3.354 3_566
H(8) H(2) 2.104 .
H(8) H(9) 2.329 .
H(8) H(9) 3.560 6_556
H(8) H(10) 2.953 6_556
H(8) H(12) 2.890 1_565
H(9) C(12) 3.287 .
H(9) C(12) 3.477 6_556
H(9) C(13) 2.037 .
H(9) C(13) 3.192 6_556
H(9) C(14) 2.987 6_556
H(9) C(15) 2.032 .
H(9) C(15) 3.092 6_556
H(9) C(16) 3.246 .
H(9) C(16) 3.276 1_565
H(9) C(16) 3.373 6_556
H(9) C(17) 3.551 6_556
H(9) H(3) 3.446 8_555
H(9) H(4) 2.924 8_555
H(9) H(8) 2.329 .
H(9) H(8) 3.560 6_546
H(9) H(9) 3.340 6_546
H(9) H(9) 3.340 6_556
H(9) H(10) 2.340 .
H(9) H(10) 3.503 6_556
H(9) H(11) 2.932 1_565
H(10) C(7) 3.174 8_555
H(10) C(8) 3.332 8_545
H(10) C(8) 3.410 8_555
H(10) C(9) 3.127 8_545
H(10) C(13) 3.270 .
H(10) C(13) 3.592 6_546
H(10) C(14) 2.040 .
H(10) C(16) 2.039 .
H(10) C(17) 3.273 .
H(10) H(3) 2.428 8_555
H(10) H(4) 3.146 8_545
H(10) H(4) 2.918 8_555
H(10) H(5) 2.780 8_545
H(10) H(8) 2.953 6_546
H(10) H(9) 2.340 .
H(10) H(9) 3.503 6_546
H(10) H(11) 2.336 .
H(11) C(8) 2.967 2_556
H(11) C(8) 3.098 8_545
H(11) C(9) 3.172 2_556
H(11) C(9) 3.495 8_545
H(11) C(12) 3.278 .
H(11) C(14) 3.245 1_545
H(11) C(14) 3.245 .
H(11) C(15) 2.029 .
H(11) C(17) 2.035 .
H(11) H(4) 2.747 2_556
H(11) H(4) 2.320 8_545
H(11) H(5) 3.112 2_556
H(11) H(5) 3.547 2_566
H(11) H(5) 3.138 8_545
H(11) H(9) 2.932 1_545
H(11) H(10) 2.336 .
H(11) H(12) 2.328 .
H(12) S(1) 2.551 .
H(12) C(5) 2.673 .
H(12) C(7) 3.538 2_556
H(12) C(8) 3.257 2_556
H(12) C(9) 3.070 2_556
H(12) C(10) 3.180 2_556
H(12) C(11) 3.486 2_556
H(12) C(12) 2.041 .
H(12) C(13) 3.253 1_545
H(12) C(13) 3.258 .
H(12) C(15) 3.267 .
H(12) C(16) 2.035 .
H(12) H(5) 3.415 2_556
H(12) H(6) 3.571 2_556
H(12) H(6) 3.280 2_566
H(12) H(8) 2.890 1_545
H(12) H(11) 2.328 .

loop_
_geom_torsion_atom_site_label_1
_geom_torsion_atom_site_label_2
_geom_torsion_atom_site_label_3
_geom_torsion_atom_site_label_4
_geom_torsion
_geom_torsion_site_symmetry_1
_geom_torsion_site_symmetry_3
_geom_torsion_site_symmetry_4
C(1) S(1) C(5) C(4) 10.74(18) . . .
C(1) S(1) C(5) C(12) -171.37(13) . . .
C(5) S(1) C(1) C(2) -10.02(19) . . .
C(5) S(1) C(1) C(6) 171.96(13) . . .
S(1) C(1) C(2) C(3) -1.3(2) . . .
S(1) C(1) C(6) C(7) 157.74(15) . . .
S(1) C(1) C(6) C(11) -20.9(2) . . .
C(2) C(1) C(6) C(7) -20.3(2) . . .
C(2) C(1) C(6) C(11) 161.05(19) . . .
C(6) C(1) C(2) C(3) 176.55(18) . . .
C(1) C(2) C(3) C(4) 13.9(2) . . .
C(1) C(2) C(3) C(3) -168.78(19) . . 3_566
C(2) C(3) C(3) C(4) 2.8(2) . 3_566 3_566
C(2) C(3) C(4) C(5) -13.0(2) . . .
C(3) C(3) C(4) C(5) 169.64(19) 3_566 . .
C(4) C(3) C(3) C(2) -2.8(2) . 3_566 3_566
C(3) C(4) C(5) S(1) -0.3(2) . . .
C(3) C(4) C(5) C(12) -177.95(17) . . .
S(1) C(5) C(12) C(13) -161.82(16) . . .
S(1) C(5) C(12) C(17) 16.1(2) . . .
C(4) C(5) C(12) C(13) 16.0(3) . . .
C(4) C(5) C(12) C(17) -166.01(19) . . .
C(1) C(6) C(7) C(8) -179.69(19) . . .
C(1) C(6) C(11) C(10) 178.63(19) . . .
C(7) C(6) C(11) C(10) -0.1(2) . . .
C(11) C(6) C(7) C(8) -0.9(3) . . .
C(6) C(7) C(8) C(9) 1.1(3) . . .
C(7) C(8) C(9) C(10) -0.3(3) . . .
C(8) C(9) C(10) C(11) -0.7(3) . . .
C(9) C(10) C(11) C(6) 0.9(3) . . .
C(5) C(12) C(13) C(14) 179.3(2) . . .
C(5) C(12) C(17) C(16) -178.7(2) . . .
C(13) C(12) C(17) C(16) -0.6(3) . . .
C(17) C(12) C(13) C(14) 1.3(3) . . .
C(12) C(13) C(14) C(15) -1.0(3) . . .
C(13) C(14) C(15) C(16) 0.2(3) . . .
C(14) C(15) C(16) C(17) 0.4(3) . . .
C(15) C(16) C(17) C(12) -0.2(3) . . .
